data_4082790
loop_
_publ_author_name
'Cartes, M. \'Angeles'
'Rodr\?\'iguez-Delgado, Antonio'
'Palma, Pilar'
'\'Alvarez, Eleuterio'
'C\'ampora, Juan'

_publ_section_title
;
 Sequential Reduction and Alkyl Exchange Reactions of Bis(imino)pyridine
 Dialkyliron(II) with Trimethylaluminum
;
_journal_issue 7
_journal_name_full Organometallics
_journal_page_first 1834
_journal_paper_doi 10.1021/om500167r
_journal_volume 33
_journal_year 2014
_chemical_formula_moiety 'C37 H54 Fe N3 Si, C7 H8'
_chemical_formula_sum 'C44 H62 Fe N3 Si'
_chemical_formula_weight 716.91
_chemical_name_systematic
; 
 ? 
;
_space_group_IT_number 12
_symmetry_cell_setting monoclinic
_symmetry_space_group_name_Hall '-C 2y'
_symmetry_space_group_name_H-M 'C 1 2/m 1'
_atom_sites_solution_hydrogens geom
_atom_sites_solution_primary direct
_atom_sites_solution_secondary difmap
_audit_creation_method SHELXL-97
_cell_angle_alpha 90.00
_cell_angle_beta 105.7660(10)
_cell_angle_gamma 90.00
_cell_formula_units_Z 4
_cell_length_a 32.654(2)
_cell_length_b 14.3535(10)
_cell_length_c 9.2139(6)
_cell_measurement_reflns_used 2871
_cell_measurement_temperature 173(2)
_cell_measurement_theta_max 23.45
_cell_measurement_theta_min 2.30
_cell_volume 4156.1(5)
_computing_cell_refinement 'APEX2 Software Suite (Bruker, 2007)'
_computing_data_collection 'APEX2 Software Suite (Bruker, 2007)'
_computing_data_reduction 'APEX2 Software Suite (Bruker, 2007)'
_computing_molecular_graphics 'SHELXTL (Sheldrick, 2008)'
_computing_publication_material 'SHELXTL and publCIF (Westrip, 2010)'
_computing_structure_refinement 'SHELXL97 (Sheldrick, 2008)'
_computing_structure_solution 'SIR2002 (Burla et al., 2003)'
_diffrn_ambient_temperature 173(2)
_diffrn_detector_area_resol_mean 8.26
_diffrn_measured_fraction_theta_full 0.977
_diffrn_measured_fraction_theta_max 0.987
_diffrn_measurement_device_type
;
 Bruker-Nonius X8kappa APEX II CCD area detector
;
_diffrn_measurement_method 'phi and omega scans with narrow frames'
_diffrn_radiation_monochromator graphite
_diffrn_radiation_source 'fine-focus sealed tube'
_diffrn_radiation_type MoK\a
_diffrn_radiation_wavelength 0.71073
_diffrn_reflns_av_R_equivalents 0.0599
_diffrn_reflns_av_sigmaI/netI 0.0532
_diffrn_reflns_limit_h_max 40
_diffrn_reflns_limit_h_min -37
_diffrn_reflns_limit_k_max 11
_diffrn_reflns_limit_k_min -17
_diffrn_reflns_limit_l_max 11
_diffrn_reflns_limit_l_min -11
_diffrn_reflns_number 20143
_diffrn_reflns_theta_full 26.44
_diffrn_reflns_theta_max 26.44
_diffrn_reflns_theta_min 1.56
_diffrn_standards_decay_% 0
_exptl_absorpt_coefficient_mu 0.424
_exptl_absorpt_correction_T_max 0.9588
_exptl_absorpt_correction_T_min 0.9276
_exptl_absorpt_correction_type multi-scan
_exptl_absorpt_process_details
;
program SADABS, Bruker (2001).
;
_exptl_crystal_colour brown
_exptl_crystal_density_diffrn 1.146
_exptl_crystal_density_method 'not measured'
_exptl_crystal_description prism
_exptl_crystal_F_000 1548
_exptl_crystal_size_max 0.18
_exptl_crystal_size_mid 0.12
_exptl_crystal_size_min 0.10
_refine_diff_density_max 0.846
_refine_diff_density_min -0.546
_refine_diff_density_rms 0.064
_refine_ls_extinction_method none
_refine_ls_goodness_of_fit_ref 1.019
_refine_ls_hydrogen_treatment constr
_refine_ls_matrix_type full
_refine_ls_number_parameters 247
_refine_ls_number_reflns 4365
_refine_ls_number_restraints 0
_refine_ls_restrained_S_all 1.019
_refine_ls_R_factor_all 0.0842
_refine_ls_R_factor_gt 0.0503
_refine_ls_shift/su_max 0.000
_refine_ls_shift/su_mean 0.000
_refine_ls_structure_factor_coef Fsqd
_refine_ls_weighting_details 'calc w=1/[\s^2^(Fo^2^)+(0.0701P)^2^+5.3238P] where P=(Fo^2^+2Fc^2^)/3'
_refine_ls_weighting_scheme calc
_refine_ls_wR_factor_gt 0.1246
_refine_ls_wR_factor_ref 0.1437
_reflns_number_gt 3047
_reflns_number_total 4365
_reflns_threshold_expression >2sigma(I)
_cod_data_source_file om500167r_si_002.cif
_cod_data_source_block 2b
_cod_depositor_comments
;
The following automatic conversions were performed:

'_symmetry_cell_setting' value 'Monoclinic' changed to 'monoclinic'
according to
/usr/data/users/saulius/automatic-downloads/rss-feeds/ACS/lib/dictionaries/cif_core.dic
dictionary named 'cif_core.dic' version 2.4.2 from 2011-04-26.

Automatic conversion script
Id: cif_fix_values 2281 2013-09-26 08:29:07Z andrius 

 Adding full bibliography for 4082790.cif.
;
_cod_original_sg_symbol_H-M 'C 2/m'
_cod_database_code 4082790

loop_
_symmetry_equiv_pos_as_xyz
'x, y, z'
'-x, y, -z'
'x+1/2, y+1/2, z'
'-x+1/2, y+1/2, -z'
'-x, -y, -z'
'x, -y, z'
'-x+1/2, -y+1/2, -z'
'x+1/2, -y+1/2, z'

loop_
_atom_site_label
_atom_site_type_symbol
_atom_site_fract_x
_atom_site_fract_y
_atom_site_fract_z
_atom_site_U_iso_or_equiv
_atom_site_adp_type
_atom_site_occupancy
_atom_site_symmetry_multiplicity
_atom_site_calc_flag
_atom_site_refinement_flags
_atom_site_disorder_assembly
_atom_site_disorder_group
Fe1 Fe 0.101218(17) 0.5000 0.93936(6) 0.02587(18) Uani 1 2 d S . .
Si1 Si 0.15661(3) 0.5000 0.67320(12) 0.0313(3) Uani 1 2 d S . .
N1 N 0.06477(9) 0.5000 1.0812(3) 0.0227(7) Uani 1 2 d S . .
N2 N 0.10236(6) 0.64428(16) 1.0177(2) 0.0239(5) Uani 1 1 d . . .
C1 C 0.05329(8) 0.58206(19) 1.1339(3) 0.0239(6) Uani 1 1 d . . .
C2 C 0.02560(8) 0.5831(2) 1.2251(3) 0.0282(6) Uani 1 1 d . . .
H2 H 0.0167 0.6408 1.2573 0.034 Uiso 1 1 calc R . .
C3 C 0.01098(12) 0.5000 1.2688(4) 0.0309(9) Uani 1 2 d S . .
H3 H -0.0088 0.5000 1.3278 0.037 Uiso 1 2 calc SR . .
C4 C 0.07419(8) 0.66240(19) 1.0924(3) 0.0254(6) Uani 1 1 d . . .
C5 C 0.06528(10) 0.7578(2) 1.1432(4) 0.0388(7) Uani 1 1 d . . .
H5A H 0.0829 0.8037 1.1093 0.058 Uiso 1 1 calc R . .
H5B H 0.0720 0.7591 1.2536 0.058 Uiso 1 1 calc R . .
H5C H 0.0351 0.7728 1.1001 0.058 Uiso 1 1 calc R . .
C6 C 0.12694(8) 0.71917(19) 0.9807(3) 0.0268(6) Uani 1 1 d . . .
C7 C 0.16768(9) 0.7354(2) 1.0780(3) 0.0324(7) Uani 1 1 d . . .
C8 C 0.19234(10) 0.8054(2) 1.0399(4) 0.0425(8) Uani 1 1 d . . .
H8 H 0.2200 0.8169 1.1040 0.051 Uiso 1 1 calc R . .
C9 C 0.17773(10) 0.8587(2) 0.9118(4) 0.0441(8) Uani 1 1 d . . .
H9 H 0.1949 0.9068 0.8888 0.053 Uiso 1 1 calc R . .
C10 C 0.13773(10) 0.8412(2) 0.8172(4) 0.0414(8) Uani 1 1 d . . .
H10 H 0.1277 0.8777 0.7286 0.050 Uiso 1 1 calc R . .
C11 C 0.11188(9) 0.7716(2) 0.8483(3) 0.0304(6) Uani 1 1 d . . .
C12 C 0.18393(9) 0.6810(3) 1.2226(3) 0.0428(8) Uani 1 1 d . . .
H12 H 0.1634 0.6295 1.2231 0.051 Uiso 1 1 calc R . .
C13 C 0.22724(13) 0.6380(4) 1.2361(5) 0.0776(14) Uani 1 1 d . . .
H13A H 0.2255 0.5967 1.1499 0.116 Uiso 1 1 calc R . .
H13B H 0.2361 0.6021 1.3298 0.116 Uiso 1 1 calc R . .
H13C H 0.2480 0.6874 1.2371 0.116 Uiso 1 1 calc R . .
C14 C 0.18648(16) 0.7422(4) 1.3589(4) 0.0844(15) Uani 1 1 d . . .
H14A H 0.1588 0.7720 1.3490 0.127 Uiso 1 1 calc R . .
H14B H 0.2082 0.7903 1.3652 0.127 Uiso 1 1 calc R . .
H14C H 0.1940 0.7041 1.4505 0.127 Uiso 1 1 calc R . .
C15 C 0.06795(9) 0.7569(2) 0.7399(3) 0.0356(7) Uani 1 1 d . . .
H15 H 0.0553 0.6995 0.7715 0.043 Uiso 1 1 calc R . .
C16 C 0.03844(10) 0.8389(3) 0.7452(4) 0.0488(9) Uani 1 1 d . . .
H16A H 0.0502 0.8960 0.7138 0.073 Uiso 1 1 calc R . .
H16B H 0.0360 0.8465 0.8483 0.073 Uiso 1 1 calc R . .
H16C H 0.0102 0.8268 0.6769 0.073 Uiso 1 1 calc R . .
C17 C 0.07031(11) 0.7432(3) 0.5773(4) 0.0480(9) Uani 1 1 d . . .
H17A H 0.0908 0.6937 0.5747 0.072 Uiso 1 1 calc R . .
H17B H 0.0795 0.8014 0.5401 0.072 Uiso 1 1 calc R . .
H17C H 0.0422 0.7257 0.5133 0.072 Uiso 1 1 calc R . .
C18 C 0.10589(12) 0.5000 0.7246(4) 0.0316(9) Uani 1 2 d S . .
H18A H 0.0899 0.4448 0.6751 0.038 Uiso 0.50 1 calc PR . .
H18B H 0.0899 0.5552 0.6751 0.038 Uiso 0.50 1 calc PR . .
C19 C 0.14677(15) 0.5000 0.4634(5) 0.0435(11) Uani 1 2 d S . .
H19A H 0.1740 0.5000 0.4381 0.065 Uiso 1 2 calc SR . .
H19B H 0.1306 0.5557 0.4211 0.065 Uiso 0.50 1 calc PR . .
H19C H 0.1306 0.4443 0.4211 0.065 Uiso 0.50 1 calc PR . .
C20 C 0.18986(11) 0.3957(3) 0.7474(4) 0.0570(10) Uani 1 1 d . . .
H20A H 0.1735 0.3390 0.7114 0.086 Uiso 1 1 calc R . .
H20B H 0.1979 0.3967 0.8579 0.086 Uiso 1 1 calc R . .
H20C H 0.2155 0.3965 0.7119 0.086 Uiso 1 1 calc R . .
C21 C 0.1349(2) 0.0000 0.3683(10) 0.078(2) Uani 1 2 d S . .
C22 C 0.0951(3) 0.0000 0.3982(9) 0.0787(19) Uani 1 2 d S . .
H22 H 0.0932 0.0000 0.4993 0.094 Uiso 1 2 calc SR . .
C23 C 0.0582(2) 0.0000 0.2779(11) 0.083(2) Uani 1 2 d S . .
H23 H 0.0310 0.0000 0.2967 0.099 Uiso 1 2 calc SR . .
C24 C 0.0615(3) 0.0000 0.1331(12) 0.097(3) Uani 1 2 d S . .
H24 H 0.0365 0.0000 0.0510 0.116 Uiso 1 2 calc SR . .
C25 C 0.1006(4) 0.0000 0.1064(10) 0.102(3) Uani 1 2 d S . .
H25 H 0.1028 0.0000 0.0057 0.122 Uiso 1 2 calc SR . .
C26 C 0.1361(3) 0.0000 0.2224(10) 0.083(2) Uani 1 2 d S . .
H26 H 0.1630 0.0000 0.2013 0.099 Uiso 1 2 calc SR . .
C27 C 0.1758(3) 0.0000 0.4885(11) 0.124(3) Uani 1 2 d S . .
H27A H 0.1807 -0.0619 0.5347 0.186 Uiso 0.50 1 d PR A 1
H27B H 0.1744 0.0462 0.5654 0.186 Uiso 0.50 1 d PR A 1
H27C H 0.1991 0.0158 0.4448 0.186 Uiso 0.50 1 d PR A 1

loop_
_atom_site_aniso_label
_atom_site_aniso_U_11
_atom_site_aniso_U_22
_atom_site_aniso_U_33
_atom_site_aniso_U_23
_atom_site_aniso_U_13
_atom_site_aniso_U_12
Fe1 0.0255(3) 0.0282(3) 0.0267(3) 0.000 0.0119(2) 0.000
Si1 0.0287(6) 0.0419(7) 0.0249(6) 0.000 0.0103(4) 0.000
N1 0.0214(15) 0.0236(17) 0.0231(16) 0.000 0.0060(12) 0.000
N2 0.0249(11) 0.0240(12) 0.0229(11) -0.0008(9) 0.0068(9) -0.0006(9)
C1 0.0211(12) 0.0279(15) 0.0217(13) -0.0007(11) 0.0044(10) 0.0033(11)
C2 0.0248(13) 0.0345(17) 0.0262(15) -0.0015(12) 0.0084(11) 0.0052(12)
C3 0.0253(19) 0.042(3) 0.028(2) 0.000 0.0127(16) 0.000
C4 0.0259(12) 0.0269(15) 0.0227(13) 0.0001(12) 0.0056(10) 0.0038(11)
C5 0.0492(18) 0.0286(17) 0.0450(19) -0.0036(14) 0.0235(15) 0.0013(14)
C6 0.0274(13) 0.0255(15) 0.0291(15) -0.0018(12) 0.0104(11) -0.0023(12)
C7 0.0302(14) 0.0347(17) 0.0318(15) -0.0006(13) 0.0077(12) -0.0040(13)
C8 0.0344(15) 0.044(2) 0.0472(19) -0.0043(16) 0.0081(14) -0.0132(15)
C9 0.0440(17) 0.0352(19) 0.058(2) 0.0065(16) 0.0216(16) -0.0111(15)
C10 0.0447(18) 0.0393(19) 0.0418(18) 0.0100(15) 0.0142(14) -0.0034(15)
C11 0.0329(14) 0.0271(16) 0.0314(15) 0.0008(12) 0.0092(12) -0.0020(12)
C12 0.0341(16) 0.052(2) 0.0361(17) 0.0064(15) -0.0015(13) -0.0081(15)
C13 0.058(2) 0.088(4) 0.080(3) 0.027(3) 0.007(2) 0.022(2)
C14 0.108(4) 0.102(4) 0.036(2) 0.002(2) 0.007(2) 0.011(3)
C15 0.0357(15) 0.0346(17) 0.0330(16) 0.0050(13) 0.0033(13) -0.0041(13)
C16 0.0403(17) 0.054(2) 0.048(2) 0.0011(17) 0.0062(15) 0.0061(17)
C17 0.056(2) 0.047(2) 0.0363(18) 0.0031(16) 0.0059(16) 0.0064(17)
C18 0.034(2) 0.033(2) 0.028(2) 0.000 0.0097(17) 0.000
C19 0.045(3) 0.061(3) 0.027(2) 0.000 0.0155(19) 0.000
C20 0.0442(19) 0.079(3) 0.052(2) 0.022(2) 0.0191(16) 0.0210(19)
C21 0.070(4) 0.041(4) 0.111(6) 0.000 0.004(4) 0.000
C22 0.102(5) 0.049(4) 0.093(5) 0.000 0.038(4) 0.000
C23 0.074(5) 0.034(3) 0.149(8) 0.000 0.045(5) 0.000
C24 0.096(6) 0.047(4) 0.129(8) 0.000 -0.001(6) 0.000
C25 0.156(9) 0.047(4) 0.090(6) 0.000 0.013(6) 0.000
C26 0.098(5) 0.056(4) 0.108(6) 0.000 0.052(5) 0.000
C27 0.101(6) 0.099(7) 0.144(8) 0.000 -0.013(6) 0.000

loop_
_atom_type_symbol
_atom_type_description
_atom_type_scat_dispersion_real
_atom_type_scat_dispersion_imag
_atom_type_scat_source
C C 0.0033 0.0016 'International Tables Vol C Tables 4.2.6.8 and 6.1.1.4'
H H 0.0000 0.0000 'International Tables Vol C Tables 4.2.6.8 and 6.1.1.4'
N N 0.0061 0.0033 'International Tables Vol C Tables 4.2.6.8 and 6.1.1.4'
Si Si 0.0817 0.0704 'International Tables Vol C Tables 4.2.6.8 and 6.1.1.4'
Fe Fe 0.3463 0.8444 'International Tables Vol C Tables 4.2.6.8 and 6.1.1.4'

loop_
_geom_angle_atom_site_label_1
_geom_angle_atom_site_label_2
_geom_angle_atom_site_label_3
_geom_angle
_geom_angle_site_symmetry_1
_geom_angle_site_symmetry_3
N1 Fe1 C18 149.06(14) . .
N1 Fe1 N2 75.14(6) . .
C18 Fe1 N2 108.84(6) . .
N1 Fe1 N2 75.14(6) . 6_565
C18 Fe1 N2 108.84(6) . 6_565
N2 Fe1 N2 142.02(11) . 6_565
C18 Si1 C20 112.32(13) . .
C18 Si1 C20 112.32(13) . 6_565
C20 Si1 C20 106.7(3) . 6_565
C18 Si1 C19 110.6(2) . .
C20 Si1 C19 107.32(15) . .
C20 Si1 C19 107.32(15) 6_565 .
C1 N1 C1 119.3(3) 6_565 .
C1 N1 Fe1 120.28(16) 6_565 .
C1 N1 Fe1 120.29(16) . .
C4 N2 C6 119.4(2) . .
C4 N2 Fe1 114.05(18) . .
C6 N2 Fe1 126.13(16) . .
N1 C1 C2 120.7(3) . .
N1 C1 C4 113.6(2) . .
C2 C1 C4 125.6(3) . .
C3 C2 C1 119.9(3) . .
C3 C2 H2 120.1 . .
C1 C2 H2 120.1 . .
C2 C3 C2 118.9(4) . 6_565
C2 C3 H3 120.5 . .
C2 C3 H3 120.5 6_565 .
N2 C4 C1 115.4(2) . .
N2 C4 C5 124.5(3) . .
C1 C4 C5 120.0(2) . .
C4 C5 H5A 109.5 . .
C4 C5 H5B 109.5 . .
H5A C5 H5B 109.5 . .
C4 C5 H5C 109.5 . .
H5A C5 H5C 109.5 . .
H5B C5 H5C 109.5 . .
C11 C6 C7 120.8(3) . .
C11 C6 N2 121.4(2) . .
C7 C6 N2 117.7(2) . .
C8 C7 C6 118.1(3) . .
C8 C7 C12 120.5(3) . .
C6 C7 C12 121.5(3) . .
C9 C8 C7 121.8(3) . .
C9 C8 H8 119.1 . .
C7 C8 H8 119.1 . .
C8 C9 C10 119.2(3) . .
C8 C9 H9 120.4 . .
C10 C9 H9 120.4 . .
C9 C10 C11 121.6(3) . .
C9 C10 H10 119.2 . .
C11 C10 H10 119.2 . .
C10 C11 C6 118.5(3) . .
C10 C11 C15 118.8(3) . .
C6 C11 C15 122.7(3) . .
C7 C12 C14 111.0(3) . .
C7 C12 C13 112.3(3) . .
C14 C12 C13 109.1(3) . .
C7 C12 H12 108.1 . .
C14 C12 H12 108.1 . .
C13 C12 H12 108.1 . .
C12 C13 H13A 109.5 . .
C12 C13 H13B 109.5 . .
H13A C13 H13B 109.5 . .
C12 C13 H13C 109.5 . .
H13A C13 H13C 109.5 . .
H13B C13 H13C 109.5 . .
C12 C14 H14A 109.5 . .
C12 C14 H14B 109.5 . .
H14A C14 H14B 109.5 . .
C12 C14 H14C 109.5 . .
H14A C14 H14C 109.5 . .
H14B C14 H14C 109.5 . .
C11 C15 C16 111.2(3) . .
C11 C15 C17 111.7(3) . .
C16 C15 C17 109.2(3) . .
C11 C15 H15 108.2 . .
C16 C15 H15 108.2 . .
C17 C15 H15 108.2 . .
C15 C16 H16A 109.5 . .
C15 C16 H16B 109.5 . .
H16A C16 H16B 109.5 . .
C15 C16 H16C 109.5 . .
H16A C16 H16C 109.5 . .
H16B C16 H16C 109.5 . .
C15 C17 H17A 109.5 . .
C15 C17 H17B 109.5 . .
H17A C17 H17B 109.5 . .
C15 C17 H17C 109.5 . .
H17A C17 H17C 109.5 . .
H17B C17 H17C 109.5 . .
Si1 C18 Fe1 124.3(2) . .
Si1 C18 H18A 106.3 . .
Fe1 C18 H18A 106.3 . .
Si1 C18 H18B 106.3 . .
Fe1 C18 H18B 106.3 . .
H18A C18 H18B 106.4 . .
Si1 C19 H19A 109.5 . .
Si1 C19 H19B 109.5 . .
H19A C19 H19B 109.5 . .
Si1 C19 H19C 109.5 . .
H19A C19 H19C 109.5 . .
H19B C19 H19C 109.5 . .
Si1 C20 H20A 109.5 . .
Si1 C20 H20B 109.5 . .
H20A C20 H20B 109.5 . .
Si1 C20 H20C 109.5 . .
H20A C20 H20C 109.5 . .
H20B C20 H20C 109.5 . .
C26 C21 C22 118.3(7) . .
C26 C21 C27 118.5(8) . .
C22 C21 C27 123.2(8) . .
C21 C22 C23 119.4(7) . .
C21 C22 H22 120.3 . .
C23 C22 H22 120.3 . .
C24 C23 C22 119.6(7) . .
C24 C23 H23 120.2 . .
C22 C23 H23 120.2 . .
C25 C24 C23 120.1(8) . .
C25 C24 H24 119.9 . .
C23 C24 H24 119.9 . .
C26 C25 C24 120.1(9) . .
C26 C25 H25 120.0 . .
C24 C25 H25 120.0 . .
C25 C26 C21 122.6(8) . .
C25 C26 H26 118.7 . .
C21 C26 H26 118.7 . .
C21 C27 H27A 109.4 . .
C21 C27 H27B 109.4 . .
H27A C27 H27B 109.5 . .
C21 C27 H27C 109.6 . .
H27A C27 H27C 109.5 . .
H27B C27 H27C 109.5 . .

loop_
_geom_bond_atom_site_label_1
_geom_bond_atom_site_label_2
_geom_bond_distance
_geom_bond_site_symmetry_2
Fe1 N1 1.992(3) .
Fe1 C18 2.025(4) .
Fe1 N2 2.190(2) .
Fe1 N2 2.190(2) 6_565
Si1 C18 1.842(4) .
Si1 C20 1.867(4) .
Si1 C20 1.867(4) 6_565
Si1 C19 1.872(4) .
N1 C1 1.365(3) 6_565
N1 C1 1.365(3) .
N2 C4 1.316(3) .
N2 C6 1.437(3) .
C1 C2 1.391(4) .
C1 C4 1.443(4) .
C2 C3 1.385(3) .
C2 H2 0.9500 .
C3 C2 1.385(3) 6_565
C3 H3 0.9500 .
C4 C5 1.501(4) .
C5 H5A 0.9800 .
C5 H5B 0.9800 .
C5 H5C 0.9800 .
C6 C11 1.404(4) .
C6 C7 1.407(4) .
C7 C8 1.392(4) .
C7 C12 1.510(4) .
C8 C9 1.378(5) .
C8 H8 0.9500 .
C9 C10 1.382(4) .
C9 H9 0.9500 .
C10 C11 1.387(4) .
C10 H10 0.9500 .
C11 C15 1.524(4) .
C12 C14 1.516(5) .
C12 C13 1.517(5) .
C12 H12 1.0000 .
C13 H13A 0.9800 .
C13 H13B 0.9800 .
C13 H13C 0.9800 .
C14 H14A 0.9800 .
C14 H14B 0.9800 .
C14 H14C 0.9800 .
C15 C16 1.530(4) .
C15 C17 1.533(4) .
C15 H15 1.0000 .
C16 H16A 0.9800 .
C16 H16B 0.9800 .
C16 H16C 0.9800 .
C17 H17A 0.9800 .
C17 H17B 0.9800 .
C17 H17C 0.9800 .
C18 H18A 0.9900 .
C18 H18B 0.9900 .
C19 H19A 0.9800 .
C19 H19B 0.9800 .
C19 H19C 0.9800 .
C20 H20A 0.9800 .
C20 H20B 0.9800 .
C20 H20C 0.9800 .
C21 C26 1.355(10) .
C21 C22 1.398(10) .
C21 C27 1.485(9) .
C22 C23 1.399(10) .
C22 H22 0.9500 .
C23 C24 1.367(11) .
C23 H23 0.9500 .
C24 C25 1.367(12) .
C24 H24 0.9500 .
C25 C26 1.345(11) .
C25 H25 0.9500 .
C26 H26 0.9500 .
C27 H27A 0.9800 .
C27 H27B 0.9800 .
C27 H27C 0.9800 .

loop_
_geom_torsion_atom_site_label_1
_geom_torsion_atom_site_label_2
_geom_torsion_atom_site_label_3
_geom_torsion_atom_site_label_4
_geom_torsion
_geom_torsion_site_symmetry_1
_geom_torsion_site_symmetry_4
C18 Fe1 N1 C1 92.1(2) . 6_565
N2 Fe1 N1 C1 -166.0(3) . 6_565
N2 Fe1 N1 C1 -9.9(2) 6_565 6_565
C18 Fe1 N1 C1 -92.1(2) . .
N2 Fe1 N1 C1 9.9(2) . .
N2 Fe1 N1 C1 166.0(3) 6_565 .
N1 Fe1 N2 C4 -11.28(19) . .
C18 Fe1 N2 C4 136.6(2) . .
N2 Fe1 N2 C4 -50.8(3) 6_565 .
N1 Fe1 N2 C6 176.0(2) . .
C18 Fe1 N2 C6 -36.1(2) . .
N2 Fe1 N2 C6 136.45(18) 6_565 .
C1 N1 C1 C2 -8.3(5) 6_565 .
Fe1 N1 C1 C2 175.77(19) . .
C1 N1 C1 C4 168.6(2) 6_565 .
Fe1 N1 C1 C4 -7.3(3) . .
N1 C1 C2 C3 3.0(4) . .
C4 C1 C2 C3 -173.5(3) . .
C1 C2 C3 C2 2.4(5) . 6_565
C6 N2 C4 C1 -175.7(2) . .
Fe1 N2 C4 C1 11.1(3) . .
C6 N2 C4 C5 0.1(4) . .
Fe1 N2 C4 C5 -173.1(2) . .
N1 C1 C4 N2 -3.3(3) . .
C2 C1 C4 N2 173.4(2) . .
N1 C1 C4 C5 -179.4(3) . .
C2 C1 C4 C5 -2.6(4) . .
C4 N2 C6 C11 -87.1(3) . .
Fe1 N2 C6 C11 85.3(3) . .
C4 N2 C6 C7 96.0(3) . .
Fe1 N2 C6 C7 -91.7(3) . .
C11 C6 C7 C8 0.6(4) . .
N2 C6 C7 C8 177.6(3) . .
C11 C6 C7 C12 178.6(3) . .
N2 C6 C7 C12 -4.5(4) . .
C6 C7 C8 C9 0.5(5) . .
C12 C7 C8 C9 -177.4(3) . .
C7 C8 C9 C10 -1.0(5) . .
C8 C9 C10 C11 0.3(5) . .
C9 C10 C11 C6 0.9(5) . .
C9 C10 C11 C15 179.3(3) . .
C7 C6 C11 C10 -1.3(4) . .
N2 C6 C11 C10 -178.2(3) . .
C7 C6 C11 C15 -179.7(3) . .
N2 C6 C11 C15 3.4(4) . .
C8 C7 C12 C14 68.3(4) . .
C6 C7 C12 C14 -109.6(4) . .
C8 C7 C12 C13 -54.1(4) . .
C6 C7 C12 C13 128.0(4) . .
C10 C11 C15 C16 -68.7(4) . .
C6 C11 C15 C16 109.7(3) . .
C10 C11 C15 C17 53.6(4) . .
C6 C11 C15 C17 -128.0(3) . .
C20 Si1 C18 Fe1 60.13(15) . .
C20 Si1 C18 Fe1 -60.13(15) 6_565 .
C19 Si1 C18 Fe1 180.0 . .
N1 Fe1 C18 Si1 180.0 . .
N2 Fe1 C18 Si1 87.58(7) . .
N2 Fe1 C18 Si1 -87.58(7) 6_565 .
C26 C21 C22 C23 0.000(1) . .
C27 C21 C22 C23 180.000(1) . .
C21 C22 C23 C24 0.0 . .
C22 C23 C24 C25 0.0 . .
C23 C24 C25 C26 0.0 . .
C24 C25 C26 C21 0.0 . .
C22 C21 C26 C25 0.0 . .
C27 C21 C26 C25 180.0 . .
